data_4343876
loop_
_publ_author_name
'Mah\'e, N.'
'Guillou, O.'
'Daiguebonne, C.'
'G\'erault, Y.'
'Caneschi, A.'
'Sangregorio, C.'
'Chane-Ching, J. Y.'
'Car, P. E.'
'Roisnel, T.'

_publ_section_title
;
 Polynuclear Lanthanide Hydroxo Complexes: New Chemical Precursors for
 Coordination Polymers
;
_journal_coden_ASTM INOCAJ
_journal_issue 22
_journal_name_full 'Inorganic Chemistry'
_journal_page_first 7743
_journal_page_last 7750
_journal_paper_doi 10.1021/ic0401086
_journal_volume 44
_journal_year 2005
_chemical_formula_sum 'Cl3 Er6 H35 N6 O39'
_chemical_name_systematic
;
(Er6 (O) (O H)8 (N O3)4 (H2 O)11 (O H) (O N O N O2)) Cl3 (H2 O)2
;
_space_group_IT_number 15
_symmetry_space_group_name_Hall '-C 2yc'
_symmetry_space_group_name_H-M 'C 1 2/c 1'
_cell_angle_alpha 90
_cell_angle_beta 96.354
_cell_angle_gamma 90
_cell_formula_units_Z 4
_cell_length_a 16.4039
_cell_length_b 16.1017
_cell_length_c 14.0453
_cell_volume 3687.006
_citation_journal_id_ASTM INOCAJ
_cod_duplicate_entry 4309802
_cod_data_source_file Mahe_INOCAJ_2005_613.cif
_cod_data_source_block H35Cl3Er6N6O39
_cod_original_formula_sum 'H35 Cl3 Er6 N6 O39'
_cod_database_code 4343876

loop_
_symmetry_equiv_pos_as_xyz
x,y,z
-x,y,-z+1/2
-x,-y,-z
x,-y,z-1/2
x+1/2,y+1/2,z
-x+1/2,y+1/2,-z+1/2
-x+1/2,-y+1/2,-z
x+1/2,-y+1/2,z-1/2

loop_
_atom_site_label
_atom_site_type_symbol
_atom_site_fract_x
_atom_site_fract_y
_atom_site_fract_z
_atom_site_occupancy
_atom_site_U_iso_or_equiv
Cl2 Cl-1 0 0.2506 0.75 1 0.0
O21 O-2 0.3535 0.1653 0.0755 1 0.0
O20 O-2 0.5 0.0103 0.75 1 0.0
O2 O-2 0.3001 0.1609 0.6485 1 0.0
Er2 Er+3 0.271224 0.300975 0.666617 1 0.0
O9 O-2 0.0271 0.1159 0.5696 1 0.0
Cl1 Cl-1 0.33394 0.0727 0.86407 1 0.0
O10 O-2 0.1547 0.0858 0.7158 1 0.0
O8 O-2 0.167 -0.125 0.5009 1 0.0
O19 O-2 0.0274 0.358 0.3215 0.5 0.0
O12 O-2 0.4005 0.2937 0.7871 1 0.0
O7 O-2 0.2204 -0.0203 0.5782 1 0.0
O15 O-2 0.2392 0.24 0.8145 1 0.0
O5 O-2 0.1149 0.1902 0.4189 1 0.0
O17 O-2 0.045 0.3991 0.5867 1 0.0
O11 O-2 0.3566 0.4144 0.7436 1 0.0
N1 N+5 0.1679 -0.0517 0.5158 1 0.0
O14 O-2 0.1863 0.3961 0.7477 1 0.0
O16 O-2 -0.0232 0.2745 0.471 1 0.0
Er3 Er+3 0.119989 0.325163 0.476525 1 0.0
O13 O-2 0.4647 0.4046 0.8475 1 0.0
N2 N+5 0.409 0.3713 0.7937 1 0.0
O1 O-2 0.25 0.25 0.5 1 0.0
N3 N+4 0.0362 0.438 0.3297 1 0.0
O4 O-2 0.1408 0.2511 0.6186 1 0.0
O3 O-2 0.228 0.4006 0.5538 1 0.0
O18 O-2 0.0821 0.4628 0.4122 1 0.0
Er1 Er+3 0.176783 0.126389 0.55529 1 0.0
O6 O-2 0.1181 -0.0013 0.4736 1 0.0
